data_7702860
loop_
_publ_author_name
'Avecilla, Fernando'
'Platas-Iglesias, Carlos'
'Rodr\'iguez-Corti\~nas, Raquel'
'Guillemot, Geoffroy'
'B\"unzli, Jean-Claude G.'
'Brondino, Carlos D.'
'Geraldes, Carlos F. G. C.'
'Blas, Andr\'es de'
'Rodr\'iguez-Blas, Teresa'

_publ_section_title
;
 Structural characterisation, EPR and magnetic properties of f--f and f--d
 lanthanide(iii) phenolic cryptates
;
_journal_issue 24
_journal_name_full 'Journal of the Chemical Society, Dalton Transactions'
_journal_page_first 4658
_journal_paper_doi 10.1039/b206615g
_journal_year 2002
_chemical_formula_sum 'C39 H48 Gd2 N11 O13.5'
_chemical_formula_weight 1201.38
_space_group_IT_number 92
_space_group_name_Hall 'P 4abw 2nw'
_space_group_name_H-M_alt 'P 41 21 2'
_symmetry_cell_setting tetragonal
_symmetry_space_group_name_H-M 'P 41 21 2'
_atom_sites_solution_hydrogens geom
_atom_sites_solution_primary direct
_atom_sites_solution_secondary difmap
_audit_creation_method SHELXL-97
_cell_angle_alpha 90.00
_cell_angle_beta 90.00
_cell_angle_gamma 90.00
_cell_formula_units_Z 8
_cell_length_a 17.715(4)
_cell_length_b 17.715(4)
_cell_length_c 29.3028(4)
_cell_measurement_temperature 193(2)
_cell_volume 9196(3)
_computing_cell_refinement 'Siemens SAINT'
_computing_data_collection 'Siemens SMART'
_computing_data_reduction 'Siemens SHELXTL'
_computing_molecular_graphics 'Siemens SHELXTL'
_computing_publication_material 'Siemens SHELXTL'
_computing_structure_refinement 'SHELXL-97 (Sheldrick, 1997)'
_computing_structure_solution 'SHELXS-97 (Sheldrick, 1990)'
_diffrn_ambient_temperature 193(2)
_diffrn_measured_fraction_theta_full 0.998
_diffrn_measured_fraction_theta_max 0.998
_diffrn_measurement_device_type 'CCD area detector'
_diffrn_measurement_method 'phi and omega scans'
_diffrn_radiation_monochromator graphite
_diffrn_radiation_source 'fine-focus sealed tube'
_diffrn_radiation_type MoK\a
_diffrn_radiation_wavelength 0.71073
_diffrn_reflns_av_R_equivalents 0.1351
_diffrn_reflns_av_sigmaI/netI 0.1023
_diffrn_reflns_limit_h_max 23
_diffrn_reflns_limit_h_min -23
_diffrn_reflns_limit_k_max 23
_diffrn_reflns_limit_k_min -13
_diffrn_reflns_limit_l_max 38
_diffrn_reflns_limit_l_min -38
_diffrn_reflns_number 63833
_diffrn_reflns_theta_full 28.32
_diffrn_reflns_theta_max 28.32
_diffrn_reflns_theta_min 1.34
_exptl_absorpt_coefficient_mu 2.935
_exptl_absorpt_correction_T_max 0.7579
_exptl_absorpt_correction_T_min 0.5914
_exptl_absorpt_correction_type multi-scan
_exptl_crystal_colour Orange
_exptl_crystal_density_diffrn 1.736
_exptl_crystal_density_method 'not measured'
_exptl_crystal_description Block
_exptl_crystal_F_000 4760
_exptl_crystal_size_max 0.20
_exptl_crystal_size_mid 0.15
_exptl_crystal_size_min 0.10
_refine_diff_density_max 1.975
_refine_diff_density_min -1.174
_refine_diff_density_rms 0.214
_refine_ls_abs_structure_details 'Flack H D (1983), Acta Cryst. A39, 876-881'
_refine_ls_abs_structure_Flack -0.02(2)
_refine_ls_extinction_method SHELXL
_refine_ls_goodness_of_fit_ref 1.065
_refine_ls_hydrogen_treatment mixed
_refine_ls_matrix_type full
_refine_ls_number_parameters 620
_refine_ls_number_reflns 11458
_refine_ls_number_restraints 66
_refine_ls_restrained_S_all 1.063
_refine_ls_R_factor_all 0.1103
_refine_ls_R_factor_gt 0.0654
_refine_ls_shift/su_max 0.000
_refine_ls_shift/su_mean 0.000
_refine_ls_structure_factor_coef Fsqd
_refine_ls_weighting_details 'calc w=1/[\s^2^(Fo^2^)+(0.0818P)^2^+25.4247P] where P=(Fo^2^+2Fc^2^)/3'
_refine_ls_weighting_scheme calc
_refine_ls_wR_factor_gt 0.1490
_refine_ls_wR_factor_ref 0.1706
_reflns_number_gt 7953
_reflns_number_total 11458
_reflns_threshold_expression >2sigma(I)
_cod_data_source_file b206615g.txt
_cod_data_source_block compound1
_cod_depositor_comments
;
The following automatic conversions were performed:

data item '_symmetry_cell_setting' value 'Tetragonal' was changed to
'tetragonal' in accordance with the
/home/saulius/struct/COD-crude-data/automatic-downloads/DataCite-retrospective/RSC/depositions/lib/dictionaries/cif_core.dic
dictionary named 'cif_core.dic' version 2.4.2 last updated on
2011-04-26.

Automatic conversion script
Id: cif_fix_values 6909 2019-04-08 15:41:33Z antanas 
;
_cod_original_sg_symbol_H-M P4(1)2(1)2
_cod_original_formula_sum 'C39 H48 Gd2 N11 O13.50'
_cod_database_code 7702860

loop_
_symmetry_equiv_pos_as_xyz
'x, y, z'
'x+1/2, -y+1/2, -z+3/4'
'-x, -y, z+1/2'
'-x+1/2, y+1/2, -z+1/4'
'y, x, -z'
'y+1/2, -x+1/2, z+3/4'
'-y+1/2, x+1/2, z+1/4'
'-y, -x, -z+1/2'

loop_
_atom_site_label
_atom_site_type_symbol
_atom_site_fract_x
_atom_site_fract_y
_atom_site_fract_z
_atom_site_U_iso_or_equiv
_atom_site_adp_type
_atom_site_occupancy
_atom_site_symmetry_multiplicity
_atom_site_calc_flag
_atom_site_refinement_flags
_atom_site_disorder_assembly
_atom_site_disorder_group
Gd1 Gd 0.54983(3) 0.18286(3) 0.008708(17) 0.02848(14) Uani 1 1 d . . .
Gd2 Gd 0.64244(3) 0.10488(3) 0.103123(18) 0.03013(14) Uani 1 1 d . . .
O1 O 0.3677(7) 0.2940(7) 0.0764(3) 0.074(4) Uani 1 1 d . . .
O2 O 0.4254(5) 0.1879(5) 0.0660(3) 0.047(2) Uani 1 1 d . . .
O3 O 0.4554(5) 0.2845(5) 0.0239(2) 0.0372(19) Uani 1 1 d . . .
O4 O 0.5835(5) 0.2234(4) 0.0811(2) 0.0312(18) Uani 1 1 d . . .
O5 O 0.5376(5) 0.0706(4) 0.0537(3) 0.037(2) Uani 1 1 d . . .
O6 O 0.6760(4) 0.1495(4) 0.0306(2) 0.0290(16) Uani 1 1 d . . .
O7 O 0.6753(9) -0.0154(8) 0.0498(5) 0.099(5) Uani 1 1 d . . .
O8 O 0.7586(6) 0.0318(6) 0.0891(3) 0.057(3) Uani 1 1 d . . .
O9 O 0.7916(8) -0.0535(7) 0.0397(4) 0.078(4) Uani 1 1 d . . .
N1 N 0.7025(5) 0.0786(6) 0.1844(3) 0.036(2) Uani 1 1 d . . .
N2 N 0.7547(5) 0.1838(5) 0.1152(3) 0.031(2) Uani 1 1 d . . .
N3 N 0.5727(6) 0.1628(7) 0.1687(3) 0.040(3) Uani 1 1 d . . .
N4 N 0.6024(6) -0.0193(6) 0.1359(4) 0.044(3) Uani 1 1 d . . .
N5 N 0.6224(6) 0.1272(5) -0.0567(3) 0.033(2) Uani 1 1 d . . .
N6 N 0.6063(6) 0.3069(6) -0.0023(3) 0.035(2) Uani 1 1 d . . .
N7 N 0.4383(6) 0.1199(6) -0.0271(3) 0.035(2) Uani 1 1 d . . .
N8 N 0.5141(6) 0.2396(6) -0.0728(3) 0.040(3) Uani 1 1 d . . .
N9 N 0.4141(7) 0.2554(7) 0.0559(3) 0.046(3) Uani 1 1 d . . .
N10 N 0.7459(8) -0.0186(10) 0.0603(4) 0.069(4) Uani 1 1 d . . .
N11A N 0.520(2) -0.3145(11) 0.0781(7) 0.095(3) Uani 0.445(7) 1 d PDU A 1
O10A O 0.5268(17) -0.2718(13) 0.1095(8) 0.096(3) Uani 0.445(7) 1 d PDU A 1
O11A O 0.5118(17) -0.3804(11) 0.0863(9) 0.095(3) Uani 0.445(7) 1 d PDU A 1
O12A O 0.5367(16) -0.2976(14) 0.0407(7) 0.095(3) Uani 0.445(7) 1 d PDU A 1
N11B N 0.4490(12) -0.2759(14) 0.1647(6) 0.096(3) Uani 0.555(7) 1 d PDU A 2
O10B O 0.4306(12) -0.2816(13) 0.2029(6) 0.096(3) Uani 0.555(7) 1 d PDU A 2
O11B O 0.4183(12) -0.3129(12) 0.1363(7) 0.096(3) Uani 0.555(7) 1 d PDU A 2
O12B O 0.5076(10) -0.2458(12) 0.1563(7) 0.096(3) Uani 0.555(7) 1 d PDU A 2
C1 C 0.7159(8) -0.0038(8) 0.1843(4) 0.044(3) Uani 1 1 d . . .
H1A H 0.7372 -0.0187 0.2135 0.053 Uiso 1 1 d R . .
H1B H 0.7523 -0.0160 0.1608 0.053 Uiso 1 1 d R . .
C2 C 0.6446(9) -0.0473(9) 0.1763(5) 0.062(4) Uani 1 1 d . . .
H2A H 0.6570 -0.1001 0.1718 0.074 Uiso 1 1 d R . .
H2B H 0.6127 -0.0437 0.2031 0.074 Uiso 1 1 d R . .
C3 C 0.5572(8) -0.0643(7) 0.1174(5) 0.045(3) Uani 1 1 d . . .
H3 H 0.5597 -0.1133 0.1287 0.054 Uiso 1 1 d R . .
C4 C 0.5020(7) -0.0543(7) 0.0815(4) 0.038(3) Uani 1 1 d . . .
C5 C 0.4543(8) -0.1158(7) 0.0775(4) 0.044(3) Uani 1 1 d . . .
H5 H 0.4649 -0.1578 0.0955 0.053 Uiso 1 1 d R . .
C6 C 0.3934(7) -0.1195(7) 0.0495(4) 0.042(3) Uani 1 1 d . . .
C7 C 0.3808(7) -0.0542(7) 0.0244(4) 0.040(3) Uani 1 1 d . . .
H7 H 0.3377 -0.0527 0.0062 0.047 Uiso 1 1 d R . .
C8 C 0.4266(6) 0.0079(7) 0.0240(4) 0.032(3) Uani 1 1 d . . .
C9 C 0.4922(7) 0.0101(7) 0.0532(4) 0.032(3) Uani 1 1 d . . .
C10 C 0.3449(8) -0.1902(8) 0.0467(6) 0.060(4) Uani 1 1 d . . .
H10A H 0.3665 -0.2291 0.0654 0.090 Uiso 1 1 d R . .
H10B H 0.3434 -0.2068 0.0155 0.090 Uiso 1 1 d R . .
H10C H 0.2946 -0.1794 0.0569 0.090 Uiso 1 1 d R . .
C11 C 0.4035(7) 0.0628(7) -0.0110(4) 0.036(3) Uani 1 1 d . . .
H11 H 0.3557 0.0548 -0.0232 0.043 Uiso 1 1 d R . .
C12 C 0.3998(7) 0.1555(7) -0.0658(4) 0.040(3) Uani 1 1 d . . .
H12A H 0.3462 0.1584 -0.0595 0.048 Uiso 1 1 d R . .
H12B H 0.4068 0.1249 -0.0928 0.048 Uiso 1 1 d R . .
C13 C 0.4300(7) 0.2335(9) -0.0741(4) 0.046(4) Uani 1 1 d . . .
H13A H 0.4125 0.2505 -0.1038 0.056 Uiso 1 1 d R . .
H13B H 0.4089 0.2673 -0.0514 0.056 Uiso 1 1 d R . .
C14 C 0.6527(7) 0.1019(9) 0.2221(4) 0.048(3) Uani 1 1 d . . .
H14A H 0.6717 0.1487 0.2349 0.057 Uiso 1 1 d R . .
H14B H 0.6546 0.0638 0.2459 0.057 Uiso 1 1 d R . .
C15 C 0.5711(8) 0.1132(10) 0.2073(4) 0.056(4) Uani 1 1 d . . .
H15A H 0.5484 0.0653 0.1991 0.067 Uiso 1 1 d R . .
H15B H 0.5420 0.1354 0.2319 0.067 Uiso 1 1 d R . .
C16 C 0.5563(7) 0.2333(9) 0.1771(4) 0.046(3) Uani 1 1 d . . .
H16 H 0.5390 0.2439 0.2064 0.055 Uiso 1 1 d R . .
C17 C 0.5621(6) 0.2969(7) 0.1469(4) 0.038(3) Uani 1 1 d . . .
C18 C 0.5525(7) 0.3682(9) 0.1667(4) 0.050(4) Uani 1 1 d . . .
H18 H 0.5409 0.3707 0.1976 0.059 Uiso 1 1 d R . .
C19 C 0.5597(8) 0.4332(8) 0.1437(6) 0.054(4) Uani 1 1 d . . .
C20 C 0.5795(7) 0.4279(8) 0.0967(5) 0.047(4) Uani 1 1 d . . .
H20 H 0.5858 0.4719 0.0798 0.056 Uiso 1 1 d R . .
C21 C 0.5898(6) 0.3568(7) 0.0755(4) 0.037(3) Uani 1 1 d . . .
C22 C 0.5782(6) 0.2898(6) 0.1000(4) 0.025(2) Uani 1 1 d . . .
C23 C 0.5460(9) 0.5104(9) 0.1643(6) 0.071(5) Uani 1 1 d . . .
H23A H 0.4951 0.5257 0.1580 0.107 Uiso 1 1 d R . .
H23B H 0.5805 0.5460 0.1511 0.107 Uiso 1 1 d R . .
H23C H 0.5536 0.5085 0.1968 0.107 Uiso 1 1 d R . .
C24 C 0.6084(7) 0.3607(7) 0.0260(4) 0.036(3) Uani 1 1 d . . .
H24 H 0.6231 0.4075 0.0148 0.043 Uiso 1 1 d R . .
C25 C 0.6162(7) 0.3278(7) -0.0506(4) 0.037(3) Uani 1 1 d . . .
H25A H 0.6547 0.2964 -0.0645 0.044 Uiso 1 1 d R . .
H25B H 0.6317 0.3801 -0.0531 0.044 Uiso 1 1 d R . .
C26 C 0.5394(8) 0.3158(8) -0.0747(4) 0.043(3) Uani 1 1 d . . .
H26A H 0.5019 0.3482 -0.0606 0.052 Uiso 1 1 d R . .
H26B H 0.5441 0.3309 -0.1065 0.052 Uiso 1 1 d R . .
C27 C 0.7759(7) 0.1207(8) 0.1866(4) 0.044(4) Uani 1 1 d . . .
H27A H 0.7911 0.1259 0.2183 0.053 Uiso 1 1 d R . .
H27B H 0.8146 0.0920 0.1710 0.053 Uiso 1 1 d R . .
C28 C 0.7698(7) 0.1970(8) 0.1653(4) 0.039(3) Uani 1 1 d . . .
H28A H 0.8163 0.2251 0.1694 0.047 Uiso 1 1 d R . .
H28B H 0.7287 0.2253 0.1790 0.047 Uiso 1 1 d R . .
C29 C 0.8076(7) 0.1927(7) 0.0869(4) 0.033(3) Uani 1 1 d . . .
H29 H 0.8524 0.2125 0.0982 0.039 Uiso 1 1 d R . .
C30 C 0.8064(7) 0.1753(6) 0.0388(3) 0.030(2) Uani 1 1 d . . .
C31 C 0.8804(7) 0.1736(7) 0.0177(4) 0.039(3) Uani 1 1 d . . .
H31 H 0.9222 0.1861 0.0353 0.047 Uiso 1 1 d R . .
C32 C 0.8912(8) 0.1544(7) -0.0272(4) 0.041(3) Uani 1 1 d . . .
C33 C 0.8272(7) 0.1354(7) -0.0519(4) 0.037(3) Uani 1 1 d . . .
H33 H 0.8334 0.1208 -0.0822 0.044 Uiso 1 1 d R . .
C34 C 0.7544(6) 0.1372(6) -0.0342(3) 0.026(2) Uani 1 1 d . . .
C35 C 0.7430(7) 0.1531(6) 0.0124(4) 0.030(2) Uani 1 1 d . . .
C36 C 0.9696(8) 0.1548(9) -0.0472(5) 0.058(4) Uani 1 1 d . . .
H36A H 0.9992 0.1943 -0.0336 0.087 Uiso 1 1 d R . .
H36B H 0.9665 0.1628 -0.0795 0.087 Uiso 1 1 d R . .
H36C H 0.9931 0.1069 -0.0412 0.087 Uiso 1 1 d R . .
C37 C 0.6919(8) 0.1209(7) -0.0652(4) 0.036(3) Uani 1 1 d . . .
H37 H 0.7047 0.1042 -0.0942 0.044 Uiso 1 1 d R . .
C38 C 0.5729(7) 0.1176(7) -0.0969(4) 0.036(3) Uani 1 1 d . . .
H38A H 0.5300 0.0862 -0.0891 0.043 Uiso 1 1 d R . .
H38B H 0.6005 0.0933 -0.1214 0.043 Uiso 1 1 d R . .
C39 C 0.5465(8) 0.1954(8) -0.1116(4) 0.049(3) Uani 1 1 d . . .
H39A H 0.5888 0.2227 -0.1246 0.059 Uiso 1 1 d R . .
H39B H 0.5084 0.1901 -0.1352 0.059 Uiso 1 1 d R . .
O1W O 0.4392(6) 0.4392(6) 0.0000 0.063(4) Uiso 1 2 d S . .
O2W O 0.5510(7) -0.4490(7) 0.0000 0.077(5) Uiso 1 2 d S . .
O3W O 0.8014(7) -0.1986(7) 0.0000 0.085(5) Uiso 1 2 d S . .

loop_
_atom_site_aniso_label
_atom_site_aniso_U_11
_atom_site_aniso_U_22
_atom_site_aniso_U_33
_atom_site_aniso_U_23
_atom_site_aniso_U_13
_atom_site_aniso_U_12
Gd1 0.0368(3) 0.0306(3) 0.0180(2) -0.0008(2) -0.0050(2) 0.0028(2)
Gd2 0.0297(3) 0.0403(3) 0.0204(2) 0.0028(2) -0.0033(2) -0.0028(2)
O1 0.086(8) 0.088(9) 0.047(6) 0.006(6) 0.024(6) 0.052(7)
O2 0.068(7) 0.045(6) 0.028(4) 0.005(4) 0.002(4) 0.009(5)
O3 0.043(5) 0.044(5) 0.025(4) 0.005(4) -0.003(4) 0.007(4)
O4 0.038(5) 0.031(4) 0.024(4) 0.001(3) -0.004(3) 0.010(3)
O5 0.035(5) 0.036(5) 0.041(5) 0.006(4) -0.013(4) -0.012(4)
O6 0.036(4) 0.037(4) 0.013(3) 0.002(3) -0.002(3) -0.003(4)
O7 0.129(13) 0.089(10) 0.079(9) -0.012(8) -0.004(9) -0.030(9)
O8 0.071(7) 0.054(7) 0.046(6) 0.006(5) 0.003(5) 0.010(5)
O9 0.092(10) 0.080(9) 0.063(7) -0.024(6) -0.017(7) 0.045(7)
N1 0.031(6) 0.057(7) 0.020(5) 0.013(4) 0.004(4) -0.002(5)
N2 0.031(5) 0.033(5) 0.028(5) -0.003(4) -0.003(4) -0.009(4)
N3 0.031(6) 0.073(9) 0.014(4) 0.001(5) 0.005(4) -0.008(5)
N4 0.038(6) 0.049(7) 0.047(6) 0.011(5) -0.005(5) -0.008(5)
N5 0.043(6) 0.039(6) 0.018(4) -0.013(4) -0.011(4) 0.008(4)
N6 0.033(5) 0.042(6) 0.031(5) -0.002(4) -0.008(4) -0.005(5)
N7 0.037(6) 0.036(6) 0.031(5) -0.004(4) -0.011(4) 0.009(5)
N8 0.053(7) 0.047(7) 0.019(4) 0.002(4) -0.008(4) 0.005(5)
N9 0.060(8) 0.055(8) 0.024(5) 0.004(5) -0.001(5) 0.016(6)
N10 0.037(8) 0.120(14) 0.049(8) -0.003(8) -0.028(6) -0.026(8)
N11A 0.096(6) 0.078(6) 0.112(6) 0.008(5) -0.043(6) 0.019(5)
O10A 0.096(6) 0.078(6) 0.112(6) 0.008(5) -0.043(6) 0.019(5)
O11A 0.096(6) 0.078(6) 0.112(7) 0.009(5) -0.043(6) 0.019(5)
O12A 0.095(6) 0.077(6) 0.112(6) 0.008(5) -0.043(6) 0.019(5)
N11B 0.097(6) 0.079(6) 0.113(6) 0.008(5) -0.043(6) 0.019(5)
O10B 0.097(6) 0.079(6) 0.112(6) 0.007(5) -0.043(6) 0.019(5)
O11B 0.097(6) 0.079(6) 0.113(6) 0.007(5) -0.043(6) 0.019(5)
O12B 0.097(6) 0.078(6) 0.113(6) 0.008(5) -0.043(6) 0.019(5)
C1 0.049(8) 0.060(9) 0.023(6) 0.022(6) 0.001(5) 0.008(7)
C2 0.061(9) 0.064(10) 0.059(9) 0.035(8) -0.031(8) -0.011(8)
C3 0.046(8) 0.032(7) 0.057(8) 0.007(6) -0.003(6) 0.008(6)
C4 0.032(7) 0.033(7) 0.048(7) -0.003(6) -0.012(5) -0.006(5)
C5 0.044(8) 0.038(7) 0.050(8) 0.003(6) 0.002(6) 0.019(6)
C6 0.031(7) 0.047(8) 0.049(7) 0.000(6) 0.006(6) -0.005(6)
C7 0.033(7) 0.047(8) 0.039(7) -0.002(6) -0.004(5) -0.001(6)
C8 0.026(6) 0.046(7) 0.023(5) -0.004(5) -0.002(4) 0.000(5)
C9 0.037(7) 0.029(6) 0.028(6) -0.004(5) -0.004(5) 0.000(5)
C10 0.044(9) 0.044(9) 0.092(12) 0.014(8) 0.004(8) -0.011(7)
C11 0.032(6) 0.038(7) 0.038(6) -0.005(5) -0.012(5) -0.002(5)
C12 0.042(7) 0.051(8) 0.028(6) -0.006(5) -0.013(5) 0.003(6)
C13 0.045(8) 0.068(10) 0.026(6) -0.006(6) -0.005(5) 0.020(7)
C14 0.035(7) 0.087(11) 0.022(6) 0.014(6) 0.001(5) 0.001(7)
C15 0.043(8) 0.095(12) 0.029(7) 0.013(7) 0.003(6) -0.007(8)
C16 0.025(7) 0.084(11) 0.027(6) -0.017(7) 0.000(5) -0.002(7)
C17 0.027(6) 0.058(8) 0.027(6) -0.011(6) -0.004(5) 0.000(5)
C18 0.030(7) 0.084(12) 0.035(7) -0.028(7) -0.009(6) 0.018(7)
C19 0.043(8) 0.048(9) 0.069(10) -0.033(8) -0.014(7) 0.006(6)
C20 0.041(8) 0.038(8) 0.061(10) -0.017(7) -0.015(7) -0.004(5)
C21 0.023(6) 0.036(7) 0.051(7) -0.028(6) -0.012(5) 0.000(5)
C22 0.019(5) 0.029(6) 0.028(5) 0.000(5) -0.001(4) 0.001(4)
C23 0.059(10) 0.053(10) 0.101(14) -0.039(9) 0.010(10) -0.003(8)
C24 0.038(7) 0.026(6) 0.043(7) 0.009(5) -0.005(5) 0.003(5)
C25 0.035(7) 0.034(7) 0.042(7) 0.017(5) -0.005(5) -0.010(5)
C26 0.051(8) 0.044(8) 0.035(7) 0.009(6) -0.005(6) 0.007(7)
C27 0.043(7) 0.074(10) 0.014(5) 0.005(6) -0.012(5) -0.013(7)
C28 0.032(7) 0.066(9) 0.020(5) -0.003(6) -0.008(5) -0.015(6)
C29 0.027(6) 0.039(7) 0.032(6) 0.004(5) -0.001(5) -0.008(5)
C30 0.040(7) 0.030(6) 0.020(5) 0.012(5) 0.007(5) -0.012(5)
C31 0.036(7) 0.048(7) 0.034(7) 0.021(6) -0.004(5) -0.011(6)
C32 0.058(9) 0.029(7) 0.035(6) -0.001(5) 0.016(6) -0.003(6)
C33 0.052(8) 0.035(7) 0.023(6) 0.006(5) 0.013(5) -0.002(6)
C34 0.037(6) 0.023(6) 0.017(5) 0.004(4) 0.003(4) 0.006(5)
C35 0.034(6) 0.029(6) 0.026(5) 0.008(5) 0.000(5) 0.007(5)
C36 0.051(9) 0.073(11) 0.050(9) 0.013(8) 0.017(7) -0.010(8)
C37 0.053(8) 0.040(7) 0.017(5) -0.004(5) -0.004(5) 0.007(6)
C38 0.043(7) 0.043(7) 0.020(5) -0.004(5) -0.013(5) 0.010(5)
C39 0.065(9) 0.065(9) 0.016(5) -0.011(5) -0.013(6) 0.016(7)

loop_
_atom_type_symbol
_atom_type_description
_atom_type_scat_dispersion_real
_atom_type_scat_dispersion_imag
_atom_type_scat_source
Gd Gd -0.1653 3.9035 'International Tables Vol C Tables 4.2.6.8 and 6.1.1.4'
O O 0.0106 0.0060 'International Tables Vol C Tables 4.2.6.8 and 6.1.1.4'
N N 0.0061 0.0033 'International Tables Vol C Tables 4.2.6.8 and 6.1.1.4'
C C 0.0033 0.0016 'International Tables Vol C Tables 4.2.6.8 and 6.1.1.4'
H H 0.0000 0.0000 'International Tables Vol C Tables 4.2.6.8 and 6.1.1.4'

loop_
_geom_angle_atom_site_label_1
_geom_angle_atom_site_label_2
_geom_angle_atom_site_label_3
_geom_angle
O4 Gd1 O5 77.1(3)
O4 Gd1 O6 65.9(3)
O5 Gd1 O6 74.5(3)
O4 Gd1 N6 74.7(3)
O5 Gd1 N6 149.2(3)
O6 Gd1 N6 82.8(3)
O4 Gd1 O3 77.6(3)
O5 Gd1 O3 116.1(3)
O6 Gd1 O3 138.9(3)
N6 Gd1 O3 69.4(3)
O4 Gd1 N7 136.5(3)
O5 Gd1 N7 77.8(3)
O6 Gd1 N7 137.6(3)
N6 Gd1 N7 132.2(3)
O3 Gd1 N7 82.4(3)
O4 Gd1 N5 133.5(3)
O5 Gd1 N5 98.1(3)
O6 Gd1 N5 68.3(3)
N6 Gd1 N5 92.4(3)
O3 Gd1 N5 139.7(3)
N7 Gd1 N5 84.8(3)
O4 Gd1 N8 139.8(3)
O5 Gd1 N8 141.6(3)
O6 Gd1 N8 123.6(3)
N6 Gd1 N8 68.8(3)
O3 Gd1 N8 74.3(3)
N7 Gd1 N8 66.8(3)
N5 Gd1 N8 65.5(3)
O4 Gd1 O2 68.9(3)
O5 Gd1 O2 67.8(3)
O6 Gd1 O2 125.9(2)
N6 Gd1 O2 112.2(3)
O3 Gd1 O2 48.4(3)
N7 Gd1 O2 68.9(3)
N5 Gd1 O2 151.9(3)
N8 Gd1 O2 110.0(3)
O4 Gd1 Gd2 43.82(19)
O5 Gd1 Gd2 43.92(18)
O6 Gd1 Gd2 41.84(16)
N6 Gd1 Gd2 105.6(2)
O3 Gd1 Gd2 117.24(17)
N7 Gd1 Gd2 121.7(2)
N5 Gd1 Gd2 102.0(2)
N8 Gd1 Gd2 165.4(2)
O2 Gd1 Gd2 84.66(18)
O6 Gd2 O5 74.9(3)
O6 Gd2 O4 65.0(3)
O5 Gd2 O4 74.3(3)
O6 Gd2 N2 74.6(3)
O5 Gd2 N2 147.8(3)
O4 Gd2 N2 83.9(3)
O6 Gd2 O8 79.3(3)
O5 Gd2 O8 114.1(3)
O4 Gd2 O8 140.1(3)
N2 Gd2 O8 69.3(3)
O6 Gd2 N4 135.7(3)
O5 Gd2 N4 78.0(3)
O4 Gd2 N4 137.6(3)
N2 Gd2 N4 132.4(3)
O8 Gd2 N4 80.7(4)
O6 Gd2 N3 133.0(3)
O5 Gd2 N3 100.5(3)
O4 Gd2 N3 68.8(3)
N2 Gd2 N3 93.2(3)
O8 Gd2 N3 139.0(3)
N4 Gd2 N3 85.8(4)
O6 Gd2 N1 140.6(3)
O5 Gd2 N1 142.9(3)
O4 Gd2 N1 124.2(3)
N2 Gd2 N1 69.2(3)
O8 Gd2 N1 73.9(3)
N4 Gd2 N1 67.3(3)
N3 Gd2 N1 65.2(3)
O6 Gd2 O7 71.8(4)
O5 Gd2 O7 67.9(4)
O4 Gd2 O7 128.2(4)
N2 Gd2 O7 110.9(4)
O8 Gd2 O7 46.5(4)
N4 Gd2 O7 65.8(4)
N3 Gd2 O7 150.7(4)
N1 Gd2 O7 107.1(4)
O6 Gd2 Gd1 43.06(19)
O5 Gd2 Gd1 43.15(18)
O4 Gd2 Gd1 41.26(17)
N2 Gd2 Gd1 105.6(2)
O8 Gd2 Gd1 117.8(2)
N4 Gd2 Gd1 121.1(2)
N3 Gd2 Gd1 102.3(2)
N1 Gd2 Gd1 165.4(2)
O7 Gd2 Gd1 87.4(3)
N9 O2 Gd1 90.8(7)
N9 O3 Gd1 102.7(7)
C22 O4 Gd1 130.7(7)
C22 O4 Gd2 134.1(7)
Gd1 O4 Gd2 94.9(3)
C9 O5 Gd1 135.4(7)
C9 O5 Gd2 131.7(7)
Gd1 O5 Gd2 92.9(3)
C35 O6 Gd2 128.2(7)
C35 O6 Gd1 136.7(6)
Gd2 O6 Gd1 95.1(3)
N10 O7 Gd2 96.1(10)
N10 O8 Gd2 109.7(10)
C14 N1 C1 111.9(10)
C14 N1 C27 110.2(10)
C1 N1 C27 110.6(10)
C14 N1 Gd2 112.7(7)
C1 N1 Gd2 103.7(7)
C27 N1 Gd2 107.5(6)
C29 N2 C28 119.2(10)
C29 N2 Gd2 125.3(8)
C28 N2 Gd2 111.9(7)
C16 N3 C15 115.7(11)
C16 N3 Gd2 130.3(8)
C15 N3 Gd2 111.3(9)
C3 N4 C2 117.0(11)
C3 N4 Gd2 125.1(9)
C2 N4 Gd2 117.1(8)
C37 N5 C38 114.3(9)
C37 N5 Gd1 133.3(7)
C38 N5 Gd1 110.6(7)
C24 N6 C25 116.1(10)
C24 N6 Gd1 127.1(8)
C25 N6 Gd1 113.8(7)
C11 N7 C12 113.7(10)
C11 N7 Gd1 125.6(8)
C12 N7 Gd1 120.0(8)
C26 N8 C13 112.4(11)
C26 N8 C39 110.2(10)
C13 N8 C39 109.0(10)
C26 N8 Gd1 108.6(7)
C13 N8 Gd1 103.4(7)
C39 N8 Gd1 113.2(7)
O1 N9 O2 121.7(11)
O1 N9 O3 120.7(11)
O2 N9 O3 117.5(10)
O9 N10 O8 126.5(13)
O9 N10 O7 124.4(14)
O8 N10 O7 107.7(15)
O12A N11A O10A 121.8(15)
O12A N11A O11A 117.7(14)
O10A N11A O11A 118.3(14)
O10B N11B O11B 119.6(13)
O10B N11B O12B 118.6(13)
O11B N11B O12B 120.0(13)
N1 C1 C2 111.9(11)
N4 C2 C1 112.3(11)
N4 C3 C4 132.0(12)
C5 C4 C9 120.7(11)
C5 C4 C3 112.2(11)
C9 C4 C3 127.1(11)
C6 C5 C4 125.0(12)
C5 C6 C7 114.1(12)
C5 C6 C10 121.4(13)
C7 C6 C10 124.4(12)
C8 C7 C6 125.4(12)
C7 C8 C9 119.6(11)
C7 C8 C11 111.9(10)
C9 C8 C11 128.2(11)
O5 C9 C4 124.3(10)
O5 C9 C8 120.7(10)
C4 C9 C8 114.9(10)
N7 C11 C8 130.4(11)
N7 C12 C13 110.9(10)
N8 C13 C12 114.7(11)
N1 C14 C15 113.0(10)
N3 C15 C14 106.6(10)
N3 C16 C17 128.2(11)
C18 C17 C22 120.6(12)
C18 C17 C16 116.5(11)
C22 C17 C16 123.0(11)
C19 C18 C17 123.9(13)
C18 C19 C20 116.8(12)
C18 C19 C23 124.1(15)
C20 C19 C23 119.0(16)
C21 C20 C19 121.0(14)
C22 C21 C20 120.6(11)
C22 C21 C24 124.9(10)
C20 C21 C24 114.5(12)
O4 C22 C21 122.2(10)
O4 C22 C17 120.8(10)
C21 C22 C17 117.0(10)
N6 C24 C21 126.8(11)
N6 C25 C26 107.4(9)
N8 C26 C25 112.8(10)
C28 C27 N1 111.6(10)
C27 C28 N2 106.2(10)
N2 C29 C30 127.2(11)
C35 C30 C29 127.1(10)
C35 C30 C31 118.6(10)
C29 C30 C31 114.0(10)
C32 C31 C30 122.7(12)
C31 C32 C33 116.6(12)
C31 C32 C36 120.0(13)
C33 C32 C36 123.4(11)
C32 C33 C34 123.8(11)
C33 C34 C35 120.0(11)
C33 C34 C37 117.8(10)
C35 C34 C37 122.2(10)
O6 C35 C34 121.1(10)
O6 C35 C30 120.9(10)
C34 C35 C30 118.0(10)
N5 C37 C34 126.9(10)
N5 C38 C39 107.7(9)
N8 C39 C38 112.2(9)

loop_
_geom_bond_atom_site_label_1
_geom_bond_atom_site_label_2
_geom_bond_distance
Gd1 O4 2.317(7)
Gd1 O5 2.397(8)
Gd1 O6 2.400(8)
Gd1 N6 2.436(10)
Gd1 O3 2.498(8)
Gd1 N7 2.499(10)
Gd1 N5 2.509(9)
Gd1 N8 2.667(9)
Gd1 O2 2.773(9)
Gd1 Gd2 3.5006(8)
Gd2 O6 2.344(7)
Gd2 O5 2.432(7)
Gd2 O4 2.433(8)
Gd2 N2 2.456(9)
Gd2 O8 2.466(10)
Gd2 N4 2.504(11)
Gd2 N3 2.504(10)
Gd2 N1 2.648(9)
Gd2 O7 2.705(14)
O1 N9 1.225(14)
O2 N9 1.248(14)
O3 N9 1.297(14)
O4 C22 1.304(13)
O5 C9 1.339(14)
O6 C35 1.302(13)
O7 N10 1.290(18)
O8 N10 1.250(17)
O9 N10 1.184(17)
N1 C14 1.472(15)
N1 C1 1.478(17)
N1 C27 1.501(16)
N2 C29 1.263(14)
N2 C28 1.510(14)
N3 C16 1.306(18)
N3 C15 1.433(16)
N4 C3 1.252(16)
N4 C2 1.484(16)
N5 C37 1.263(16)
N5 C38 1.478(13)
N6 C24 1.265(14)
N6 C25 1.472(14)
N7 C11 1.274(15)
N7 C12 1.466(14)
N8 C26 1.425(17)
N8 C13 1.494(17)
N8 C39 1.495(15)
N11A O12A 1.177(10)
N11A O10A 1.196(10)
N11A O11A 1.199(10)
N11B O10B 1.170(10)
N11B O11B 1.191(10)
N11B O12B 1.192(10)
C1 C2 1.499(19)
C3 C4 1.448(17)
C4 C5 1.383(18)
C4 C9 1.420(17)
C5 C6 1.357(18)
C6 C7 1.390(18)
C6 C10 1.521(18)
C7 C8 1.367(17)
C8 C9 1.446(16)
C8 C11 1.470(16)
C12 C13 1.502(19)
C14 C15 1.523(18)
C16 C17 1.436(19)
C17 C18 1.399(18)
C17 C22 1.409(15)
C18 C19 1.34(2)
C19 C20 1.43(2)
C19 C23 1.513(19)
C20 C21 1.417(16)
C21 C22 1.403(17)
C21 C24 1.487(17)
C25 C26 1.548(18)
C27 C28 1.493(19)
C29 C30 1.443(15)
C30 C35 1.417(16)
C30 C31 1.450(16)
C31 C32 1.370(16)
C32 C33 1.388(18)
C32 C36 1.508(19)
C33 C34 1.390(16)
C34 C35 1.410(14)
C34 C37 1.461(16)
C38 C39 1.519(17)

loop_
_geom_torsion_atom_site_label_1
_geom_torsion_atom_site_label_2
_geom_torsion_atom_site_label_3
_geom_torsion_atom_site_label_4
_geom_torsion
O4 Gd1 Gd2 O6 -106.3(4)
O5 Gd1 Gd2 O6 125.6(4)
N6 Gd1 Gd2 O6 -59.6(4)
O3 Gd1 Gd2 O6 -134.1(4)
N7 Gd1 Gd2 O6 127.7(4)
N5 Gd1 Gd2 O6 36.4(4)
N8 Gd1 Gd2 O6 5.7(9)
O2 Gd1 Gd2 O6 -171.2(3)
O4 Gd1 Gd2 O5 128.1(4)
O6 Gd1 Gd2 O5 -125.6(4)
N6 Gd1 Gd2 O5 174.8(4)
O3 Gd1 Gd2 O5 100.3(4)
N7 Gd1 Gd2 O5 2.1(4)
N5 Gd1 Gd2 O5 -89.2(4)
N8 Gd1 Gd2 O5 -119.9(10)
O2 Gd1 Gd2 O5 63.2(4)
O5 Gd1 Gd2 O4 -128.1(4)
O6 Gd1 Gd2 O4 106.3(4)
N6 Gd1 Gd2 O4 46.6(4)
O3 Gd1 Gd2 O4 -27.8(4)
N7 Gd1 Gd2 O4 -126.0(4)
N5 Gd1 Gd2 O4 142.7(4)
N8 Gd1 Gd2 O4 112.0(9)
O2 Gd1 Gd2 O4 -64.9(3)
O4 Gd1 Gd2 N2 -61.0(4)
O5 Gd1 Gd2 N2 170.9(4)
O6 Gd1 Gd2 N2 45.3(4)
N6 Gd1 Gd2 N2 -14.4(3)
O3 Gd1 Gd2 N2 -88.8(3)
N7 Gd1 Gd2 N2 172.9(3)
N5 Gd1 Gd2 N2 81.7(3)
N8 Gd1 Gd2 N2 51.0(9)
O2 Gd1 Gd2 N2 -125.9(3)
O4 Gd1 Gd2 O8 -135.5(4)
O5 Gd1 Gd2 O8 96.3(4)
O6 Gd1 Gd2 O8 -29.3(4)
N6 Gd1 Gd2 O8 -88.9(4)
O3 Gd1 Gd2 O8 -163.4(4)
N7 Gd1 Gd2 O8 98.4(4)
N5 Gd1 Gd2 O8 7.1(4)
N8 Gd1 Gd2 O8 -23.5(10)
O2 Gd1 Gd2 O8 159.5(3)
O4 Gd1 Gd2 N4 128.4(4)
O5 Gd1 Gd2 N4 0.2(4)
O6 Gd1 Gd2 N4 -125.4(4)
N6 Gd1 Gd2 N4 175.0(4)
O3 Gd1 Gd2 N4 100.5(4)
N7 Gd1 Gd2 N4 2.3(4)
N5 Gd1 Gd2 N4 -89.0(4)
N8 Gd1 Gd2 N4 -119.6(10)
O2 Gd1 Gd2 N4 63.4(4)
O4 Gd1 Gd2 N3 35.9(4)
O5 Gd1 Gd2 N3 -92.3(4)
O6 Gd1 Gd2 N3 142.1(4)
N6 Gd1 Gd2 N3 82.5(4)
O3 Gd1 Gd2 N3 8.0(4)
N7 Gd1 Gd2 N3 -90.2(4)
N5 Gd1 Gd2 N3 178.5(4)
N8 Gd1 Gd2 N3 147.9(9)
O2 Gd1 Gd2 N3 -29.1(3)
O4 Gd1 Gd2 N1 6.0(9)
O5 Gd1 Gd2 N1 -122.1(9)
O6 Gd1 Gd2 N1 112.3(8)
N6 Gd1 Gd2 N1 52.6(8)
O3 Gd1 Gd2 N1 -21.8(9)
N7 Gd1 Gd2 N1 -120.0(9)
N5 Gd1 Gd2 N1 148.7(8)
N8 Gd1 Gd2 N1 118.0(12)
O2 Gd1 Gd2 N1 -58.9(8)
O4 Gd1 Gd2 O7 -172.0(4)
O5 Gd1 Gd2 O7 59.8(4)
O6 Gd1 Gd2 O7 -65.8(4)
N6 Gd1 Gd2 O7 -125.4(4)
O3 Gd1 Gd2 O7 160.1(4)
N7 Gd1 Gd2 O7 61.9(4)
N5 Gd1 Gd2 O7 -29.4(4)
N8 Gd1 Gd2 O7 -60.0(9)
O2 Gd1 Gd2 O7 123.0(4)
O4 Gd1 O2 N9 87.9(7)
O5 Gd1 O2 N9 172.1(7)
O6 Gd1 O2 N9 122.9(7)
N6 Gd1 O2 N9 25.4(8)
O3 Gd1 O2 N9 -4.1(6)
N7 Gd1 O2 N9 -102.9(7)
N5 Gd1 O2 N9 -124.3(8)
N8 Gd1 O2 N9 -49.1(7)
Gd2 Gd1 O2 N9 130.1(7)
O4 Gd1 O3 N9 -68.6(7)
O5 Gd1 O3 N9 0.1(8)
O6 Gd1 O3 N9 -96.1(8)
N6 Gd1 O3 N9 -146.7(7)
N7 Gd1 O3 N9 72.5(7)
N5 Gd1 O3 N9 145.1(7)
N8 Gd1 O3 N9 140.4(7)
O2 Gd1 O3 N9 4.1(6)
Gd2 Gd1 O3 N9 -49.3(7)
O5 Gd1 O4 C22 -151.9(9)
O6 Gd1 O4 C22 129.5(10)
N6 Gd1 O4 C22 40.6(9)
O3 Gd1 O4 C22 -31.1(9)
N7 Gd1 O4 C22 -95.7(10)
N5 Gd1 O4 C22 119.1(9)
N8 Gd1 O4 C22 15.4(11)
O2 Gd1 O4 C22 -81.0(9)
Gd2 Gd1 O4 C22 174.1(10)
O5 Gd1 O4 Gd2 34.0(3)
O6 Gd1 O4 Gd2 -44.5(2)
N6 Gd1 O4 Gd2 -133.4(3)
O3 Gd1 O4 Gd2 154.8(3)
N7 Gd1 O4 Gd2 90.2(4)
N5 Gd1 O4 Gd2 -54.9(5)
N8 Gd1 O4 Gd2 -158.7(4)
O2 Gd1 O4 Gd2 104.9(3)
O6 Gd2 O4 C22 -127.4(10)
O5 Gd2 O4 C22 152.3(10)
N2 Gd2 O4 C22 -51.6(10)
O8 Gd2 O4 C22 -98.8(10)
N4 Gd2 O4 C22 101.2(10)
N3 Gd2 O4 C22 44.1(9)
N1 Gd2 O4 C22 8.1(11)
O7 Gd2 O4 C22 -163.6(9)
Gd1 Gd2 O4 C22 -173.7(11)
O6 Gd2 O4 Gd1 46.3(3)
O5 Gd2 O4 Gd1 -34.0(3)
N2 Gd2 O4 Gd1 122.1(3)
O8 Gd2 O4 Gd1 75.0(5)
N4 Gd2 O4 Gd1 -85.0(5)
N3 Gd2 O4 Gd1 -142.1(4)
N1 Gd2 O4 Gd1 -178.2(3)
O7 Gd2 O4 Gd1 10.1(6)
O4 Gd1 O5 C9 146.7(11)
O6 Gd1 O5 C9 -145.1(11)
N6 Gd1 O5 C9 170.8(10)
O3 Gd1 O5 C9 77.6(11)
N7 Gd1 O5 C9 2.5(10)
N5 Gd1 O5 C9 -80.4(11)
N8 Gd1 O5 C9 -20.0(13)
O2 Gd1 O5 C9 74.4(11)
Gd2 Gd1 O5 C9 -179.3(12)
O4 Gd1 O5 Gd2 -34.0(3)
O6 Gd1 O5 Gd2 34.3(3)
N6 Gd1 O5 Gd2 -9.9(7)
O3 Gd1 O5 Gd2 -103.1(3)
N7 Gd1 O5 Gd2 -178.2(3)
N5 Gd1 O5 Gd2 99.0(3)
N8 Gd1 O5 Gd2 159.3(4)
O2 Gd1 O5 Gd2 -106.2(3)
O6 Gd2 O5 C9 144.3(10)
O4 Gd2 O5 C9 -148.0(10)
N2 Gd2 O5 C9 162.7(9)
O8 Gd2 O5 C9 73.6(10)
N4 Gd2 O5 C9 -0.4(10)
N3 Gd2 O5 C9 -83.8(10)
N1 Gd2 O5 C9 -21.3(12)
O7 Gd2 O5 C9 68.1(10)
Gd1 Gd2 O5 C9 179.4(12)
O6 Gd2 O5 Gd1 -35.1(3)
O4 Gd2 O5 Gd1 32.6(3)
N2 Gd2 O5 Gd1 -16.7(7)
O8 Gd2 O5 Gd1 -105.8(3)
N4 Gd2 O5 Gd1 -179.8(4)
N3 Gd2 O5 Gd1 96.9(3)
N1 Gd2 O5 Gd1 159.3(4)
O7 Gd2 O5 Gd1 -111.2(4)
O5 Gd2 O6 C35 -145.8(9)
O4 Gd2 O6 C35 134.7(10)
N2 Gd2 O6 C35 44.3(9)
O8 Gd2 O6 C35 -27.0(9)
N4 Gd2 O6 C35 -91.7(10)
N3 Gd2 O6 C35 123.9(9)
N1 Gd2 O6 C35 20.5(11)
O7 Gd2 O6 C35 -74.5(9)
Gd1 Gd2 O6 C35 179.1(10)
O5 Gd2 O6 Gd1 35.2(3)
O4 Gd2 O6 Gd1 -44.3(3)
N2 Gd2 O6 Gd1 -134.8(3)
O8 Gd2 O6 Gd1 153.9(3)
N4 Gd2 O6 Gd1 89.3(5)
N3 Gd2 O6 Gd1 -55.1(5)
N1 Gd2 O6 Gd1 -158.5(4)
O7 Gd2 O6 Gd1 106.4(4)
O4 Gd1 O6 C35 -132.2(11)
O5 Gd1 O6 C35 145.2(11)
N6 Gd1 O6 C35 -55.8(10)
O3 Gd1 O6 C35 -102.6(10)
N7 Gd1 O6 C35 94.2(11)
N5 Gd1 O6 C35 39.7(10)
N8 Gd1 O6 C35 2.8(11)
O2 Gd1 O6 C35 -168.1(10)
Gd2 Gd1 O6 C35 -178.9(12)
O4 Gd1 O6 Gd2 46.7(3)
O5 Gd1 O6 Gd2 -35.8(3)
N6 Gd1 O6 Gd2 123.1(3)
O3 Gd1 O6 Gd2 76.3(4)
N7 Gd1 O6 Gd2 -86.9(4)
N5 Gd1 O6 Gd2 -141.4(4)
N8 Gd1 O6 Gd2 -178.3(3)
O2 Gd1 O6 Gd2 10.8(4)
O6 Gd2 O7 N10 91.1(10)
O5 Gd2 O7 N10 171.7(11)
O4 Gd2 O7 N10 125.4(9)
N2 Gd2 O7 N10 26.3(11)
O8 Gd2 O7 N10 -1.4(8)
N4 Gd2 O7 N10 -101.9(10)
N3 Gd2 O7 N10 -117.0(11)
N1 Gd2 O7 N10 -47.4(10)
Gd1 Gd2 O7 N10 132.1(10)
O6 Gd2 O8 N10 -73.4(9)
O5 Gd2 O8 N10 -5.5(10)
O4 Gd2 O8 N10 -99.7(10)
N2 Gd2 O8 N10 -150.8(10)
N4 Gd2 O8 N10 66.8(9)
N3 Gd2 O8 N10 139.3(9)
N1 Gd2 O8 N10 135.8(10)
O7 Gd2 O8 N10 1.5(9)
Gd1 Gd2 O8 N10 -53.6(10)
O6 Gd2 N1 C14 138.7(8)
O5 Gd2 N1 C14 -63.6(11)
O4 Gd2 N1 C14 47.5(10)
N2 Gd2 N1 C14 114.2(9)
O8 Gd2 N1 C14 -172.3(10)
N4 Gd2 N1 C14 -85.8(9)
N3 Gd2 N1 C14 10.3(9)
O7 Gd2 N1 C14 -139.4(9)
Gd1 Gd2 N1 C14 42.7(14)
O6 Gd2 N1 C1 -100.1(8)
O5 Gd2 N1 C1 57.6(9)
O4 Gd2 N1 C1 168.7(7)
N2 Gd2 N1 C1 -124.6(8)
O8 Gd2 N1 C1 -51.1(7)
N4 Gd2 N1 C1 35.5(7)
N3 Gd2 N1 C1 131.5(8)
O7 Gd2 N1 C1 -18.2(8)
Gd1 Gd2 N1 C1 163.9(7)
O6 Gd2 N1 C27 17.1(10)
O5 Gd2 N1 C27 174.8(7)
O4 Gd2 N1 C27 -74.2(9)
N2 Gd2 N1 C27 -7.5(8)
O8 Gd2 N1 C27 66.1(8)
N4 Gd2 N1 C27 152.6(9)
N3 Gd2 N1 C27 -111.4(9)
O7 Gd2 N1 C27 99.0(9)
Gd1 Gd2 N1 C27 -79.0(12)
O6 Gd2 N2 C29 -31.2(9)
O5 Gd2 N2 C29 -49.6(13)
O4 Gd2 N2 C29 -96.8(10)
O8 Gd2 N2 C29 53.0(10)
N4 Gd2 N2 C29 107.7(10)
N3 Gd2 N2 C29 -165.1(10)
N1 Gd2 N2 C29 132.9(10)
O7 Gd2 N2 C29 31.9(11)
Gd1 Gd2 N2 C29 -61.4(10)
O6 Gd2 N2 C28 170.7(9)
O5 Gd2 N2 C28 152.3(8)
O4 Gd2 N2 C28 105.0(8)
O8 Gd2 N2 C28 -105.1(8)
N4 Gd2 N2 C28 -50.4(9)
N3 Gd2 N2 C28 36.8(8)
N1 Gd2 N2 C28 -25.2(8)
O7 Gd2 N2 C28 -126.2(8)
Gd1 Gd2 N2 C28 140.5(7)
O6 Gd2 N3 C16 -15.9(12)
O5 Gd2 N3 C16 -94.9(11)
O4 Gd2 N3 C16 -26.4(10)
N2 Gd2 N3 C16 55.9(11)
O8 Gd2 N3 C16 117.5(11)
N4 Gd2 N3 C16 -171.8(11)
N1 Gd2 N3 C16 121.2(11)
O7 Gd2 N3 C16 -158.0(11)
Gd1 Gd2 N3 C16 -50.8(11)
O6 Gd2 N3 C15 -176.1(7)
O5 Gd2 N3 C15 104.8(8)
O4 Gd2 N3 C15 173.3(9)
N2 Gd2 N3 C15 -104.4(9)
O8 Gd2 N3 C15 -42.8(11)
N4 Gd2 N3 C15 27.9(8)
N1 Gd2 N3 C15 -39.1(8)
O7 Gd2 N3 C15 41.7(13)
Gd1 Gd2 N3 C15 148.9(8)
O6 Gd2 N4 C3 -41.7(13)
O5 Gd2 N4 C3 11.4(11)
O4 Gd2 N4 C3 61.3(13)
N2 Gd2 N4 C3 -156.5(10)
O8 Gd2 N4 C3 -105.8(12)
N3 Gd2 N4 C3 113.1(12)
N1 Gd2 N4 C3 177.9(12)
O7 Gd2 N4 C3 -59.6(12)
Gd1 Gd2 N4 C3 11.2(13)
O6 Gd2 N4 C2 127.8(10)
O5 Gd2 N4 C2 -179.2(11)
O4 Gd2 N4 C2 -129.2(10)
N2 Gd2 N4 C2 13.0(12)
O8 Gd2 N4 C2 63.7(11)
N3 Gd2 N4 C2 -77.5(11)
N1 Gd2 N4 C2 -12.6(10)
O7 Gd2 N4 C2 109.9(11)
Gd1 Gd2 N4 C2 -179.3(10)
O4 Gd1 N5 C37 -12.2(13)
O5 Gd1 N5 C37 -92.1(11)
O6 Gd1 N5 C37 -22.4(11)
N6 Gd1 N5 C37 58.9(11)
O3 Gd1 N5 C37 119.3(11)
N7 Gd1 N5 C37 -169.0(12)
N8 Gd1 N5 C37 124.2(12)
O2 Gd1 N5 C37 -149.0(10)
Gd2 Gd1 N5 C37 -47.6(11)
O4 Gd1 N5 C38 -175.1(7)
O5 Gd1 N5 C38 105.0(7)
O6 Gd1 N5 C38 174.7(8)
N6 Gd1 N5 C38 -104.0(8)
O3 Gd1 N5 C38 -43.6(10)
N7 Gd1 N5 C38 28.1(7)
N8 Gd1 N5 C38 -38.7(7)
O2 Gd1 N5 C38 48.1(10)
Gd2 Gd1 N5 C38 149.5(7)
O4 Gd1 N6 C24 -27.3(10)
O5 Gd1 N6 C24 -51.6(13)
O6 Gd1 N6 C24 -94.2(10)
O3 Gd1 N6 C24 55.0(10)
N7 Gd1 N6 C24 112.9(10)
N5 Gd1 N6 C24 -161.9(10)
N8 Gd1 N6 C24 135.5(11)
O2 Gd1 N6 C24 31.8(11)
Gd2 Gd1 N6 C24 -58.7(10)
O4 Gd1 N6 C25 173.4(8)
O5 Gd1 N6 C25 149.0(7)
O6 Gd1 N6 C25 106.5(8)
O3 Gd1 N6 C25 -104.3(8)
N7 Gd1 N6 C25 -46.5(10)
N5 Gd1 N6 C25 38.7(8)
N8 Gd1 N6 C25 -23.8(8)
O2 Gd1 N6 C25 -127.6(8)
Gd2 Gd1 N6 C25 141.9(7)
O4 Gd1 N7 C11 -45.8(11)
O5 Gd1 N7 C11 10.2(9)
O6 Gd1 N7 C11 60.2(11)
N6 Gd1 N7 C11 -161.8(9)
O3 Gd1 N7 C11 -108.7(10)
N5 Gd1 N7 C11 109.6(10)
N8 Gd1 N7 C11 175.2(10)
O2 Gd1 N7 C11 -60.5(9)
Gd2 Gd1 N7 C11 8.7(10)
O4 Gd1 N7 C12 123.8(8)
O5 Gd1 N7 C12 179.7(9)
O6 Gd1 N7 C12 -130.2(8)
N6 Gd1 N7 C12 7.8(10)
O3 Gd1 N7 C12 60.9(8)
N5 Gd1 N7 C12 -80.8(8)
N8 Gd1 N7 C12 -15.2(8)
O2 Gd1 N7 C12 109.1(9)
Gd2 Gd1 N7 C12 178.3(7)
O4 Gd1 N8 C26 18.1(11)
O5 Gd1 N8 C26 177.8(7)
O6 Gd1 N8 C26 -73.4(9)
N6 Gd1 N8 C26 -8.1(8)
O3 Gd1 N8 C26 65.4(8)
N7 Gd1 N8 C26 153.8(9)
N5 Gd1 N8 C26 -111.3(9)
O2 Gd1 N8 C26 98.7(8)
Gd2 Gd1 N8 C26 -78.0(12)
O4 Gd1 N8 C13 -101.5(8)
O5 Gd1 N8 C13 58.2(10)
O6 Gd1 N8 C13 167.0(7)
N6 Gd1 N8 C13 -127.7(8)
O3 Gd1 N8 C13 -54.1(8)
N7 Gd1 N8 C13 34.2(7)
N5 Gd1 N8 C13 129.2(9)
O2 Gd1 N8 C13 -20.8(8)
Gd2 Gd1 N8 C13 162.4(7)
O4 Gd1 N8 C39 140.7(8)
O5 Gd1 N8 C39 -59.6(11)
O6 Gd1 N8 C39 49.2(10)
N6 Gd1 N8 C39 114.5(9)
O3 Gd1 N8 C39 -171.9(9)
N7 Gd1 N8 C39 -83.6(9)
N5 Gd1 N8 C39 11.4(8)
O2 Gd1 N8 C39 -138.6(9)
Gd2 Gd1 N8 C39 44.6(15)
Gd1 O2 N9 O1 -170.9(12)
Gd1 O2 N9 O3 6.7(10)
Gd1 O3 N9 O1 170.0(11)
Gd1 O3 N9 O2 -7.6(12)
Gd2 O8 N10 O9 164.4(15)
Gd2 O8 N10 O7 -2.4(15)
Gd2 O7 N10 O9 -165.1(16)
Gd2 O7 N10 O8 2.1(13)
C14 N1 C1 C2 63.8(13)
C27 N1 C1 C2 -173.0(10)
Gd2 N1 C1 C2 -58.0(11)
C3 N4 C2 C1 157.6(13)
Gd2 N4 C2 C1 -12.8(17)
N1 C1 C2 N4 50.1(17)
C2 N4 C3 C4 172.4(15)
Gd2 N4 C3 C4 -18(2)
N4 C3 C4 C5 -168.6(15)
N4 C3 C4 C9 9(2)
C9 C4 C5 C6 -4(2)
C3 C4 C5 C6 174.0(13)
C4 C5 C6 C7 -1(2)
C4 C5 C6 C10 178.7(13)
C5 C6 C7 C8 4.4(19)
C10 C6 C7 C8 -175.1(13)
C6 C7 C8 C9 -3.2(19)
C6 C7 C8 C11 171.8(12)
Gd1 O5 C9 C4 172.8(9)
Gd2 O5 C9 C4 -6.3(18)
Gd1 O5 C9 C8 -9.7(17)
Gd2 O5 C9 C8 171.2(8)
C5 C4 C9 O5 -177.4(12)
C3 C4 C9 O5 5(2)
C5 C4 C9 C8 4.9(18)
C3 C4 C9 C8 -172.7(12)
C7 C8 C9 O5 -179.4(11)
C11 C8 C9 O5 6.5(18)
C7 C8 C9 C4 -1.6(17)
C11 C8 C9 C4 -175.7(11)
C12 N7 C11 C8 172.9(12)
Gd1 N7 C11 C8 -17.0(18)
C7 C8 C11 N7 -166.3(12)
C9 C8 C11 N7 8(2)
C11 N7 C12 C13 163.2(11)
Gd1 N7 C12 C13 -7.6(13)
C26 N8 C13 C12 -172.1(10)
C39 N8 C13 C12 65.5(13)
Gd1 N8 C13 C12 -55.2(11)
N7 C12 C13 N8 44.9(14)
C1 N1 C14 C15 -99.2(14)
C27 N1 C14 C15 137.3(13)
Gd2 N1 C14 C15 17.2(15)
C16 N3 C15 C14 -100.6(14)
Gd2 N3 C15 C14 62.8(13)
N1 C14 C15 N3 -51.8(18)
C15 N3 C16 C17 171.8(12)
Gd2 N3 C16 C17 12.2(19)
N3 C16 C17 C18 -170.0(13)
N3 C16 C17 C22 9(2)
C22 C17 C18 C19 -2(2)
C16 C17 C18 C19 176.7(13)
C17 C18 C19 C20 -1(2)
C17 C18 C19 C23 177.1(13)
C18 C19 C20 C21 1.0(19)
C23 C19 C20 C21 -177.3(13)
C19 C20 C21 C22 2.1(18)
C19 C20 C21 C24 178.5(11)
Gd1 O4 C22 C21 -36.3(15)
Gd2 O4 C22 C21 135.4(9)
Gd1 O4 C22 C17 145.1(8)
Gd2 O4 C22 C17 -43.1(15)
C20 C21 C22 O4 176.6(10)
C24 C21 C22 O4 0.5(17)
C20 C21 C22 C17 -4.8(16)
C24 C21 C22 C17 179.1(11)
C18 C17 C22 O4 -176.6(11)
C16 C17 C22 O4 4.9(17)
C18 C17 C22 C21 4.8(16)
C16 C17 C22 C21 -173.8(11)
C25 N6 C24 C21 171.1(11)
Gd1 N6 C24 C21 12.2(18)
C22 C21 C24 N6 11(2)
C20 C21 C24 N6 -165.7(12)
C24 N6 C25 C26 -110.3(12)
Gd1 N6 C25 C26 51.5(11)
C13 N8 C26 C25 151.6(10)
C39 N8 C26 C25 -86.6(12)
Gd1 N8 C26 C25 37.9(12)
N6 C25 C26 N8 -60.7(14)
C14 N1 C27 C28 -82.8(12)
C1 N1 C27 C28 153.0(10)
Gd2 N1 C27 C28 40.4(11)
N1 C27 C28 N2 -65.0(13)
C29 N2 C28 C27 -103.7(13)
Gd2 N2 C28 C27 55.9(11)
C28 N2 C29 C30 173.0(12)
Gd2 N2 C29 C30 16.4(17)
N2 C29 C30 C35 8(2)
N2 C29 C30 C31 -165.2(12)
C35 C30 C31 C32 2.7(18)
C29 C30 C31 C32 176.6(11)
C30 C31 C32 C33 -0.7(18)
C30 C31 C32 C36 179.1(12)
C31 C32 C33 C34 1.9(18)
C36 C32 C33 C34 -177.8(13)
C32 C33 C34 C35 -5.3(18)
C32 C33 C34 C37 175.8(11)
Gd2 O6 C35 C34 141.7(8)
Gd1 O6 C35 C34 -39.6(16)
Gd2 O6 C35 C30 -40.0(14)
Gd1 O6 C35 C30 138.6(9)
C33 C34 C35 O6 -174.7(10)
C37 C34 C35 O6 4.2(17)
C33 C34 C35 C30 7.0(16)
C37 C34 C35 C30 -174.1(10)
C29 C30 C35 O6 3.0(18)
C31 C30 C35 O6 176.0(10)
C29 C30 C35 C34 -178.8(11)
C31 C30 C35 C34 -5.7(16)
C38 N5 C37 C34 171.3(11)
Gd1 N5 C37 C34 8.9(19)
C33 C34 C37 N5 -172.3(12)
C35 C34 C37 N5 8.8(19)
C37 N5 C38 C39 -103.4(12)
Gd1 N5 C38 C39 63.1(11)
C26 N8 C39 C38 137.9(11)
C13 N8 C39 C38 -98.3(12)
Gd1 N8 C39 C38 16.2(14)
N5 C38 C39 N8 -51.1(14)
